data_7123769
loop_
_publ_author_name
'Zhang, Junliang'
'Cong, Tiantian'
'Wang, Huamin'
'Li, Xiuzheng'
'Wu, Hai-Hong'

_publ_section_title
;
 Chiral Bifunctional Bisphosphine Enabled Enantioselective Tandem Michael
 Addition of Tryptamine-Derived Oxindoles to Ynones
;
_journal_name_full 'Chemical Communications'
_journal_paper_doi 10.1039/C9CC04357H
_journal_year 2019
_chemical_absolute_configuration ad
_chemical_formula_moiety 'C25 H28 N2 O6 S'
_chemical_formula_sum 'C25 H28 N2 O6 S'
_chemical_formula_weight 484.55
_space_group_crystal_system monoclinic
_space_group_IT_number 4
_space_group_name_Hall 'P 2yb'
_space_group_name_H-M_alt 'P 1 21 1'
_symmetry_space_group_name_Hall 'P 2yb'
_symmetry_space_group_name_H-M 'P 1 21 1'
_atom_sites_solution_hydrogens geom
_atom_sites_solution_primary dual
_audit_creation_date 2019-03-04
_audit_creation_method
;
Olex2 1.2
(compiled 2018.05.29 svn.r3508 for OlexSys, GUI svn.r5506)
;
_audit_update_record
;
2019-04-17 deposited with the CCDC.    2019-07-03 downloaded from the CCDC.
;
_cell_angle_alpha 90
_cell_angle_beta 98.4750(10)
_cell_angle_gamma 90
_cell_formula_units_Z 2
_cell_length_a 11.45040(10)
_cell_length_b 8.50540(10)
_cell_length_c 12.26270(10)
_cell_measurement_reflns_used 22588
_cell_measurement_temperature 100.00(10)
_cell_measurement_theta_max 74.1880
_cell_measurement_theta_min 3.8020
_cell_volume 1181.23(2)
_computing_cell_refinement 'CrysAlisPro 1.171.39.32a (Rigaku OD, 2017)'
_computing_data_collection 'CrysAlisPro 1.171.39.32a (Rigaku OD, 2017)'
_computing_data_reduction 'CrysAlisPro 1.171.39.32a (Rigaku OD, 2017)'
_computing_molecular_graphics 'Olex2 (Dolomanov et al., 2009)'
_computing_publication_material 'Olex2 (Dolomanov et al., 2009)'
_computing_structure_refinement 'ShelXL (Sheldrick, 2015)'
_computing_structure_solution 'ShelXT (Sheldrick, 2015)'
_diffrn_ambient_environment N~2~
_diffrn_ambient_temperature 100.00(10)
_diffrn_detector 'CCD plate'
_diffrn_measured_fraction_theta_full 0.998
_diffrn_measured_fraction_theta_max 0.994
_diffrn_measurement_details
;
List of Runs (angles in degrees, time in seconds):

  # Type    Start    End  Width  t~exp~   \w     \q     \k     \f   Frames
#--------------------------------------------------------------------------
  1  \w      3.00  29.00   1.00    1.00    --    0.00 -82.00 145.00   26
  2  \w    -14.00  68.00   1.00    1.00    --    0.00  82.00 -93.00   82
  3  \w     63.00  88.00   1.00    1.00    --   95.80  82.00 -93.00   25
  4  \w     42.00 127.00   1.00    1.00    --   95.80 -82.00 145.00   85
  5  \w    -22.00  12.00   1.00    1.00    --    0.00  57.00-180.00   34
  6  \w     46.00  88.00   1.00    1.00    --    0.00  57.00 -30.00   42
  7  \w     19.00  44.00   1.00    1.00    --    0.00  77.00  60.00   25
  8  \w     28.00  54.00   1.00    1.00    --    0.00  57.00-180.00   26
  9  \w    -18.00  25.00   1.00    1.00    --    0.00  38.00  60.00   43
 10  \w    -15.00  89.00   1.00    1.00    --    0.00  38.00-120.00  104
 11  \w    -23.00  13.00   1.00    1.00    --    0.00  57.00 -30.00   36
 12  \w     35.00  88.00   1.00    1.00    --    0.00  38.00  60.00   53
 13  \w    -26.00  23.00   1.00    1.00    --    0.00 -57.00 -90.00   49
 14  \w    -81.00 -15.00   1.00    1.00    --    0.00 -77.00 -90.00   66
 15  \w    -88.00 -63.00   1.00    1.00    --    0.00 -57.00 -90.00   25
 16  \w     63.00  89.00   1.00    1.00    --    0.00  77.00  60.00   26
 17  \w    -18.00  14.00   1.00    1.00    --    0.00  77.00  60.00   32
 18  \w     96.00 184.00   1.00    1.00    --   95.80  77.00 150.00   88
 19  \w     65.00  90.00   1.00    1.00    --   95.80  77.00 150.00   25
 20  \w     51.00 125.00   1.00    1.00    --   95.80 -77.00 -30.00   74
 21  \w    129.00 161.00   1.00    1.00    --   95.80  79.00  67.36   32
 22  \w     64.00  94.00   1.00    1.00    --   95.80  79.00  67.36   30
 23  \w     10.00  47.00   1.00    1.00    --   95.80 -77.00 -30.00   37
 24  \w    147.00 173.00   1.00    1.00    --   95.80  66.00-168.49   26
 25  \w    105.00 181.00   1.00    1.00    --   95.80  82.00  90.00   76
 26  \w     63.00  89.00   1.00    1.00    --   95.80  82.00  90.00   26
 27  \w     68.00 119.00   1.00    1.00    --   95.80  68.00 -57.63   51
 28  \w    160.00 185.00   1.00    1.00    --   95.80  82.00   0.00   25
 29  \w     67.00 125.00   1.00    1.00    --   95.80 -82.00  60.00   58
 30  \w     66.00  91.00   1.00    1.00    --   95.80  77.00  60.00   25
 31  \w    147.00 173.00   1.00    1.00    --   95.80  77.00  60.00   26
 32  \w     72.00  97.00   1.00    1.00    --   95.80  61.00-180.00   25
 33  \w    107.00 139.00   1.00    1.00    --   95.80  61.00-180.00   32
 34  \w     69.00 103.00   1.00    1.00    --   95.80  65.00  38.04   34
 35  \w     88.00 127.00   1.00    1.00    --   95.80 -82.00-150.00   39
 36  \w     51.00  76.00   1.00    1.00    --   95.80 -82.00-150.00   25
 37  \w     64.00  89.00   1.00    1.00    --   95.80  82.00   0.00   25
 38  \w    123.00 185.00   1.00    1.00    --   95.80  82.00 -60.00   62
 39  \w    108.00 134.00   1.00    1.00    --   95.80  77.00 -30.00   26
 40  \w     65.00  90.00   1.00    1.00    --   95.80  77.00 -30.00   25
 41  \w    117.00 185.00   1.00    1.00    --   95.80  82.00 120.00   68
 42  \w     73.00 183.00   1.00    1.00    --   95.80  54.00-130.83  110
 43  \w    133.00 159.00   1.00    1.00    --   95.80  45.00 120.00   26
 44  \w     63.00  89.00   1.00    1.00    --   95.80  82.00 120.00   26
 45  \w     78.00 135.00   1.00    1.00    --   95.80  45.00  90.00   57
 46  \w     71.00  97.00   1.00    1.00    --   95.80  61.00 -60.00   26
 47  \w     66.00  92.00   1.00    1.00    --   95.80  77.00 -60.00   26
 48  \w     71.00  96.00   1.00    1.00    --   95.80  61.00   0.00   25
 49  \w    157.00 182.00   1.00    1.00    --   95.80  61.00   0.00   25
 50  \w     71.00  96.00   1.00    1.00    --   95.80  61.00 150.00   25
 51  \w     11.00 120.00   1.00    1.00    --   95.80 -61.00  30.00  109
 52  \w    157.00 183.00   1.00    1.00    --   95.80  77.00-150.00   26
 53  \w     75.00 102.00   1.00    1.00    --   95.80  45.00 120.00   27
 54  \w     73.00  99.00   1.00    1.00    --   95.80  61.00  60.00   26
 55  \w     65.00  90.00   1.00    1.00    --   95.80  77.00-120.00   25
 56  \w    127.00 152.00   1.00    1.00    --   95.80  77.00-120.00   25
 57  \w     64.00  90.00   1.00    1.00    --   95.80  82.00-150.00   26
 58  \w     75.00 127.00   1.00    1.00    --   95.80  45.00 -90.00   52
 59  \w    146.00 185.00   1.00    1.00    --   95.80  45.00 -90.00   39
 60  \w     75.00 156.00   1.00    1.00    --   95.80  45.00 -60.00   81
 61  \w     75.00 172.00   1.00    1.00    --   95.80  45.00   0.00   97
 62  \w      8.00  33.00   1.00    1.00    --   95.80 -77.00-180.00   25
 63  \w     57.00 121.00   1.00    1.00    --   95.80 -77.00-180.00   64
 64  \w     75.00 108.00   1.00    1.00    --   95.80  45.00  30.00   33
 65  \w    113.00 139.00   1.00    1.00    --   95.80  45.00  30.00   26
 66  \w    147.00 174.00   1.00    1.00    --   95.80  45.00  30.00   27
 67  \w     65.00  91.00   1.00    1.00    --   95.80  77.00   0.00   26
 68  \w     63.00  88.00   1.00    1.00    --   95.80  82.00-180.00   25
 69  \w    123.00 176.00   1.00    1.00    --   95.80  65.00  38.04   53
 70  \w     65.00  90.00   1.00    1.00    --   95.80  82.00-120.00   25
 71  \w     66.00  92.00   1.00    1.00    --   95.80  77.00-150.00   26
 72  \w     65.00  90.00   1.00    1.00    --   95.80  77.00  30.00   25
 73  \w     65.00  91.00   1.00    1.00    --   95.80  82.00 -60.00   26
 74  \w     69.00 126.00   1.00    1.00    --   95.80  66.00-168.49   57
 75  \w     70.00 109.00   1.00    1.00    --   95.80  65.00 123.88   39
;
_diffrn_measurement_device 'four-circle diffractometer'
_diffrn_measurement_device_type 'XtaLAB AFC12 (RINC): Kappa dual home/near'
_diffrn_measurement_method '\w scans'
_diffrn_orient_matrix_type 'CrysAlisPro convention (1999,Acta A55,543-557)'
_diffrn_orient_matrix_UB_11 -0.0758717000
_diffrn_orient_matrix_UB_12 0.0789097000
_diffrn_orient_matrix_UB_13 -0.0991229000
_diffrn_orient_matrix_UB_21 0.1125773000
_diffrn_orient_matrix_UB_22 0.0426102000
_diffrn_orient_matrix_UB_23 -0.0484660000
_diffrn_orient_matrix_UB_31 -0.0075881000
_diffrn_orient_matrix_UB_32 -0.1574639000
_diffrn_orient_matrix_UB_33 -0.0629038000
_diffrn_radiation_monochromator graphite
_diffrn_radiation_probe x-ray
_diffrn_radiation_type CuK\a
_diffrn_radiation_wavelength 1.54184
_diffrn_reflns_av_R_equivalents 0.0910
_diffrn_reflns_av_unetI/netI 0.0392
_diffrn_reflns_Laue_measured_fraction_full 0.998
_diffrn_reflns_Laue_measured_fraction_max 0.994
_diffrn_reflns_limit_h_max 14
_diffrn_reflns_limit_h_min -14
_diffrn_reflns_limit_k_max 10
_diffrn_reflns_limit_k_min -10
_diffrn_reflns_limit_l_max 15
_diffrn_reflns_limit_l_min -15
_diffrn_reflns_number 27083
_diffrn_reflns_point_group_measured_fraction_full 0.994
_diffrn_reflns_point_group_measured_fraction_max 0.980
_diffrn_reflns_theta_full 67.684
_diffrn_reflns_theta_max 74.568
_diffrn_reflns_theta_min 3.903
_diffrn_source 'fine-focus sealed X-ray tube'
_diffrn_source_type 'Enhance (Cu) X-ray Source'
_exptl_absorpt_coefficient_mu 1.593
_exptl_absorpt_correction_T_max 1.00000
_exptl_absorpt_correction_T_min 0.20640
_exptl_absorpt_correction_type multi-scan
_exptl_absorpt_process_details
;
CrysAlisPro 1.171.39.32a (Rigaku Oxford Diffraction, 2017)
Empirical absorption correction using spherical harmonics,
 implemented in SCALE3 ABSPACK scaling algorithm.
;
_exptl_crystal_colour 'clear light colourless'
_exptl_crystal_colour_lustre clear
_exptl_crystal_colour_modifier light
_exptl_crystal_colour_primary colourless
_exptl_crystal_density_diffrn 1.362
_exptl_crystal_description block
_exptl_crystal_F_000 512
_exptl_crystal_size_max 0.42
_exptl_crystal_size_mid 0.36
_exptl_crystal_size_min 0.28
_refine_diff_density_max 0.306
_refine_diff_density_min -0.412
_refine_diff_density_rms 0.053
_refine_ls_abs_structure_details
;
 Flack x determined using 2105 quotients [(I+)-(I-)]/[(I+)+(I-)]
 (Parsons, Flack and Wagner, Acta Cryst. B69 (2013) 249-259).
;
_refine_ls_abs_structure_Flack 0.020(13)
_refine_ls_extinction_coef 0.0063(10)
_refine_ls_extinction_expression Fc^*^=kFc[1+0.001xFc^2^\l^3^/sin(2\q)]^-1/4^
_refine_ls_extinction_method 'SHELXL-2016/6 (Sheldrick 2016)'
_refine_ls_goodness_of_fit_ref 1.056
_refine_ls_hydrogen_treatment constr
_refine_ls_matrix_type full
_refine_ls_number_parameters 312
_refine_ls_number_reflns 4750
_refine_ls_number_restraints 1
_refine_ls_restrained_S_all 1.056
_refine_ls_R_factor_all 0.0376
_refine_ls_R_factor_gt 0.0373
_refine_ls_shift/su_max 0.000
_refine_ls_shift/su_mean 0.000
_refine_ls_structure_factor_coef Fsqd
_refine_ls_weighting_details 'w=1/[\s^2^(Fo^2^)+(0.0726P)^2^+0.1518P] where P=(Fo^2^+2Fc^2^)/3'
_refine_ls_weighting_scheme calc
_refine_ls_wR_factor_gt 0.1007
_refine_ls_wR_factor_ref 0.1010
_reflns_Friedel_coverage 0.840
_reflns_Friedel_fraction_full 0.989
_reflns_Friedel_fraction_max 0.963
_reflns_number_gt 4700
_reflns_number_total 4750
_reflns_threshold_expression 'I > 2\s(I)'
_cod_data_source_file c9cc04357h2.cif
_cod_data_source_block exp_483
_cod_database_code 7123769
_shelx_shelxl_version_number 2016/6
_shelx_space_group_comment
;
The symmetry employed for this shelxl refinement is uniquely defined
by the following loop, which should always be used as a source of
symmetry information in preference to the above space-group names.
They are only intended as comments.
;
_reflns_odcompleteness_completeness 99.96
_reflns_odcompleteness_iscentric 1
_reflns_odcompleteness_theta 66.97
_olex2_refinement_description
;
1. Fixed Uiso
 At 1.2 times of:
  All C(H) groups, All C(H,H) groups
 At 1.5 times of:
  All C(H,H,H) groups
2.a Ternary CH refined with riding coordinates:
 C11(H11)
2.b Secondary CH2 refined with riding coordinates:
 C9(H9A,H9B), C12(H12A,H12B), C10(H10A,H10B)
2.c Aromatic/amide H refined with riding coordinates:
 C5(H5), C3(H3), C2(H2), C17(H17), C4(H4), C16(H16), C18(H18), C19(H19),
 C15(H15)
2.d Idealised Me refined as rotating group:
 C25(H25A,H25B,H25C), C24(H24A,H24B,H24C), C22(H22A,H22B,H22C), C23(H23A,H23B,
 H23C)
;
_olex2_submission_special_instructions 'No special instructions were received'
_oxdiff_exptl_absorpt_empirical_details
;
Empirical correction (ABSPACK) includes:
- Absorption correction using spherical harmonics
- Frame scaling
;
_oxdiff_exptl_absorpt_empirical_full_max 4.350
_oxdiff_exptl_absorpt_empirical_full_min 0.324

loop_
_space_group_symop_operation_xyz
'x, y, z'
'-x, y+1/2, -z'

loop_
_atom_site_label
_atom_site_type_symbol
_atom_site_fract_x
_atom_site_fract_y
_atom_site_fract_z
_atom_site_U_iso_or_equiv
_atom_site_adp_type
_atom_site_occupancy
_atom_site_site_symmetry_order
_atom_site_calc_flag
_atom_site_refinement_flags_posn
S1 S 0.08218(5) 0.78663(7) 0.97746(4) 0.01635(17) Uani 1 1 d .
O3 O 0.48132(15) 0.7373(2) 0.89268(15) 0.0205(4) Uani 1 1 d .
O6 O 0.00263(17) 0.7447(2) 1.05266(15) 0.0241(4) Uani 1 1 d .
O5 O 0.03696(16) 0.8584(2) 0.87405(15) 0.0222(4) Uani 1 1 d .
O2 O 0.59831(16) 0.6790(2) 0.72294(15) 0.0206(4) Uani 1 1 d .
O1 O 0.63969(16) 0.4214(2) 0.70064(17) 0.0247(4) Uani 1 1 d .
O4 O 0.31192(16) 0.6951(3) 0.66708(15) 0.0259(4) Uani 1 1 d .
N1 N 0.49915(18) 0.4960(3) 0.80482(17) 0.0160(4) Uani 1 1 d .
N2 N 0.14862(17) 0.6252(3) 0.94873(16) 0.0151(4) Uani 1 1 d .
C8 C 0.4445(2) 0.6085(3) 0.8656(2) 0.0156(5) Uani 1 1 d .
C6 C 0.3353(2) 0.3700(3) 0.85202(19) 0.0157(5) Uani 1 1 d .
C5 C 0.2575(2) 0.2462(3) 0.8550(2) 0.0183(5) Uani 1 1 d .
H5 H 0.190323 0.257900 0.888677 0.022 Uiso 1 1 calc R
C20 C 0.5867(2) 0.5262(3) 0.7377(2) 0.0169(5) Uani 1 1 d .
C1 C 0.4349(2) 0.3510(3) 0.79978(19) 0.0158(5) Uani 1 1 d .
C9 C 0.3398(2) 0.5379(3) 1.02585(19) 0.0170(5) Uani 1 1 d .
H9A H 0.382957 0.448183 1.060001 0.020 Uiso 1 1 calc R
H9B H 0.377304 0.633735 1.056250 0.020 Uiso 1 1 calc R
C7 C 0.3335(2) 0.5333(3) 0.89888(19) 0.0146(5) Uani 1 1 d .
C12 C 0.1503(2) 0.5948(3) 0.74793(19) 0.0171(5) Uani 1 1 d .
H12A H 0.137279 0.482064 0.744723 0.021 Uiso 1 1 calc R
H12B H 0.073914 0.645855 0.742089 0.021 Uiso 1 1 calc R
C25 C 0.1891(3) 0.9147(3) 1.0481(2) 0.0246(6) Uani 1 1 d .
H25A H 0.152713 1.013258 1.061144 0.037 Uiso 1 1 calc GR
H25B H 0.250811 0.931933 1.004264 0.037 Uiso 1 1 calc GR
H25C H 0.221907 0.868477 1.117306 0.037 Uiso 1 1 calc GR
C11 C 0.2235(2) 0.6372(3) 0.85866(19) 0.0147(5) Uani 1 1 d .
H11 H 0.249811 0.746437 0.854834 0.018 Uiso 1 1 calc R
C3 C 0.3833(2) 0.0846(3) 0.7578(2) 0.0196(5) Uani 1 1 d .
H3 H 0.399047 -0.012037 0.727598 0.024 Uiso 1 1 calc R
C2 C 0.4616(2) 0.2094(3) 0.7536(2) 0.0179(5) Uani 1 1 d .
H2 H 0.529398 0.197762 0.720969 0.021 Uiso 1 1 calc R
C17 C 0.0232(2) 0.6308(4) 0.3228(2) 0.0228(5) Uani 1 1 d .
H17 H -0.016488 0.627364 0.250981 0.027 Uiso 1 1 calc R
C4 C 0.2816(2) 0.1031(3) 0.8066(2) 0.0192(5) Uani 1 1 d .
H4 H 0.229324 0.019561 0.806945 0.023 Uiso 1 1 calc R
C10 C 0.2106(2) 0.5321(3) 1.0424(2) 0.0172(5) Uani 1 1 d .
H10A H 0.181899 0.424618 1.040051 0.021 Uiso 1 1 calc R
H10B H 0.199790 0.578670 1.112456 0.021 Uiso 1 1 calc R
C14 C 0.1429(2) 0.6384(3) 0.53819(19) 0.0166(5) Uani 1 1 d .
C13 C 0.2110(2) 0.6444(3) 0.6519(2) 0.0170(5) Uani 1 1 d .
C16 C -0.0179(3) 0.5437(4) 0.4052(2) 0.0271(6) Uani 1 1 d .
H16 H -0.085207 0.482030 0.388307 0.032 Uiso 1 1 calc R
C18 C 0.1239(2) 0.7230(3) 0.3481(2) 0.0206(5) Uani 1 1 d .
H18 H 0.150896 0.782637 0.293418 0.025 Uiso 1 1 calc R
C19 C 0.1842(2) 0.7260(3) 0.4553(2) 0.0187(5) Uani 1 1 d .
H19 H 0.252167 0.786559 0.471769 0.022 Uiso 1 1 calc R
C15 C 0.0408(2) 0.5483(4) 0.5126(2) 0.0235(6) Uani 1 1 d .
H15 H 0.011925 0.491264 0.567589 0.028 Uiso 1 1 calc R
C21 C 0.6760(2) 0.7384(3) 0.6452(2) 0.0200(5) Uani 1 1 d .
C24 C 0.8037(2) 0.7028(4) 0.6899(3) 0.0337(7) Uani 1 1 d .
H24A H 0.820467 0.736705 0.765241 0.051 Uiso 1 1 calc GR
H24B H 0.854359 0.757377 0.646788 0.051 Uiso 1 1 calc GR
H24C H 0.817240 0.591682 0.685952 0.051 Uiso 1 1 calc GR
C22 C 0.6511(3) 0.9128(4) 0.6460(3) 0.0291(6) Uani 1 1 d .
H22A H 0.568383 0.930699 0.622737 0.044 Uiso 1 1 calc GR
H22B H 0.695857 0.965289 0.596608 0.044 Uiso 1 1 calc GR
H22C H 0.673099 0.953126 0.719295 0.044 Uiso 1 1 calc GR
C23 C 0.6367(3) 0.6713(4) 0.5310(2) 0.0357(7) Uani 1 1 d .
H23A H 0.654571 0.561011 0.530949 0.054 Uiso 1 1 calc GR
H23B H 0.677424 0.724230 0.478582 0.054 Uiso 1 1 calc GR
H23C H 0.553126 0.686129 0.511141 0.054 Uiso 1 1 calc GR

loop_
_atom_site_aniso_label
_atom_site_aniso_U_11
_atom_site_aniso_U_22
_atom_site_aniso_U_33
_atom_site_aniso_U_23
_atom_site_aniso_U_13
_atom_site_aniso_U_12
S1 0.0171(3) 0.0149(3) 0.0182(3) 0.0012(2) 0.00654(19) 0.0031(2)
O3 0.0201(8) 0.0164(9) 0.0259(8) -0.0042(7) 0.0063(7) -0.0047(7)
O6 0.0227(9) 0.0251(11) 0.0278(9) 0.0060(8) 0.0146(7) 0.0061(8)
O5 0.0227(9) 0.0211(10) 0.0232(9) 0.0038(8) 0.0044(7) 0.0065(8)
O2 0.0216(9) 0.0159(9) 0.0270(9) 0.0008(7) 0.0127(7) -0.0016(7)
O1 0.0224(9) 0.0198(10) 0.0351(10) -0.0012(8) 0.0144(8) 0.0011(8)
O4 0.0191(9) 0.0378(12) 0.0209(8) 0.0020(8) 0.0036(6) -0.0077(9)
N1 0.0151(9) 0.0136(10) 0.0205(9) -0.0002(8) 0.0067(7) -0.0008(8)
N2 0.0163(9) 0.0146(10) 0.0153(9) 0.0014(8) 0.0057(7) 0.0017(8)
C8 0.0136(10) 0.0152(12) 0.0185(10) -0.0003(9) 0.0037(8) -0.0006(9)
C6 0.0152(11) 0.0150(13) 0.0172(10) -0.0007(9) 0.0035(8) 0.0004(9)
C5 0.0184(11) 0.0166(14) 0.0208(11) 0.0018(9) 0.0056(9) -0.0013(10)
C20 0.0129(10) 0.0182(13) 0.0205(11) 0.0013(10) 0.0054(8) -0.0009(9)
C1 0.0147(10) 0.0156(12) 0.0172(11) 0.0011(9) 0.0025(8) -0.0001(10)
C9 0.0177(11) 0.0177(13) 0.0157(10) 0.0003(10) 0.0027(8) 0.0021(9)
C7 0.0126(10) 0.0143(12) 0.0174(11) -0.0006(9) 0.0041(8) -0.0008(9)
C12 0.0168(11) 0.0174(13) 0.0176(11) 0.0008(9) 0.0044(8) -0.0008(9)
C25 0.0326(14) 0.0194(13) 0.0223(12) -0.0020(10) 0.0058(10) 0.0000(12)
C11 0.0153(11) 0.0137(12) 0.0159(11) 0.0009(9) 0.0055(8) -0.0001(9)
C3 0.0238(12) 0.0141(13) 0.0216(11) -0.0010(10) 0.0058(9) 0.0020(10)
C2 0.0183(11) 0.0173(13) 0.0187(11) 0.0001(10) 0.0050(8) 0.0019(10)
C17 0.0277(13) 0.0228(14) 0.0176(11) 0.0013(11) 0.0021(9) -0.0002(11)
C4 0.0226(12) 0.0126(12) 0.0230(12) 0.0013(10) 0.0051(9) -0.0018(10)
C10 0.0174(11) 0.0177(12) 0.0175(10) 0.0029(10) 0.0059(8) 0.0011(10)
C14 0.0188(11) 0.0157(12) 0.0162(11) -0.0022(9) 0.0060(8) 0.0012(10)
C13 0.0200(11) 0.0142(12) 0.0174(11) 0.0004(9) 0.0046(8) 0.0017(10)
C16 0.0289(14) 0.0285(16) 0.0228(12) -0.0007(12) 0.0004(10) -0.0119(12)
C18 0.0244(12) 0.0202(13) 0.0184(11) 0.0017(10) 0.0073(9) 0.0032(11)
C19 0.0195(11) 0.0184(12) 0.0193(11) -0.0004(10) 0.0065(9) -0.0001(10)
C15 0.0257(13) 0.0242(14) 0.0204(12) 0.0050(11) 0.0032(10) -0.0056(12)
C21 0.0190(11) 0.0202(14) 0.0229(12) 0.0005(10) 0.0100(9) -0.0047(10)
C24 0.0197(13) 0.0336(18) 0.0493(18) 0.0053(15) 0.0102(12) -0.0059(13)
C22 0.0363(15) 0.0207(15) 0.0335(14) 0.0024(12) 0.0161(12) -0.0048(12)
C23 0.0512(19) 0.0331(18) 0.0236(13) -0.0032(13) 0.0085(12) -0.0067(15)

loop_
_atom_type_symbol
_atom_type_description
_atom_type_scat_dispersion_real
_atom_type_scat_dispersion_imag
_atom_type_scat_source
C C 0.0181 0.0091 'International Tables Vol C Tables 4.2.6.8 and 6.1.1.4'
H H 0.0000 0.0000 'International Tables Vol C Tables 4.2.6.8 and 6.1.1.4'
N N 0.0311 0.0180 'International Tables Vol C Tables 4.2.6.8 and 6.1.1.4'
O O 0.0492 0.0322 'International Tables Vol C Tables 4.2.6.8 and 6.1.1.4'
S S 0.3331 0.5567 'International Tables Vol C Tables 4.2.6.8 and 6.1.1.4'

loop_
_geom_angle_atom_site_label_1
_geom_angle_atom_site_label_2
_geom_angle_atom_site_label_3
_geom_angle
O6 S1 O5 119.61(11)
O6 S1 N2 106.86(11)
O6 S1 C25 107.33(13)
O5 S1 N2 106.64(11)
O5 S1 C25 107.75(13)
N2 S1 C25 108.23(13)
C20 O2 C21 120.3(2)
C8 N1 C1 109.96(19)
C20 N1 C8 126.3(2)
C20 N1 C1 122.4(2)
C11 N2 S1 115.92(17)
C10 N2 S1 117.75(16)
C10 N2 C11 110.25(18)
O3 C8 N1 126.7(2)
O3 C8 C7 125.3(2)
N1 C8 C7 107.9(2)
C5 C6 C1 119.8(2)
C5 C6 C7 130.3(2)
C1 C6 C7 109.9(2)
C6 C5 H5 120.6
C6 C5 C4 118.8(2)
C4 C5 H5 120.6
O2 C20 N1 110.6(2)
O1 C20 O2 127.6(2)
O1 C20 N1 121.7(2)
C6 C1 N1 109.2(2)
C2 C1 N1 128.6(2)
C2 C1 C6 122.1(2)
H9A C9 H9B 109.1
C7 C9 H9A 111.1
C7 C9 H9B 111.1
C10 C9 H9A 111.1
C10 C9 H9B 111.1
C10 C9 C7 103.36(19)
C8 C7 C9 109.87(19)
C8 C7 C11 110.1(2)
C6 C7 C8 103.0(2)
C6 C7 C9 113.9(2)
C6 C7 C11 117.3(2)
C9 C7 C11 102.72(18)
H12A C12 H12B 107.9
C11 C12 H12A 109.3
C11 C12 H12B 109.3
C13 C12 H12A 109.3
C13 C12 H12B 109.3
C13 C12 C11 111.8(2)
S1 C25 H25A 109.5
S1 C25 H25B 109.5
S1 C25 H25C 109.5
H25A C25 H25B 109.5
H25A C25 H25C 109.5
H25B C25 H25C 109.5
N2 C11 C7 104.58(18)
N2 C11 C12 109.88(19)
N2 C11 H11 108.2
C7 C11 H11 108.2
C12 C11 C7 117.3(2)
C12 C11 H11 108.2
C2 C3 H3 119.6
C4 C3 H3 119.6
C4 C3 C2 120.8(2)
C1 C2 C3 117.7(2)
C1 C2 H2 121.1
C3 C2 H2 121.1
C16 C17 H17 120.1
C16 C17 C18 119.7(2)
C18 C17 H17 120.1
C5 C4 H4 119.7
C3 C4 C5 120.7(2)
C3 C4 H4 119.7
N2 C10 C9 103.98(18)
N2 C10 H10A 111.0
N2 C10 H10B 111.0
C9 C10 H10A 111.0
C9 C10 H10B 111.0
H10A C10 H10B 109.0
C19 C14 C13 118.3(2)
C15 C14 C13 122.2(2)
C15 C14 C19 119.4(2)
O4 C13 C12 120.8(2)
O4 C13 C14 120.4(2)
C14 C13 C12 118.7(2)
C17 C16 H16 119.8
C15 C16 C17 120.4(3)
C15 C16 H16 119.8
C17 C18 H18 120.0
C17 C18 C19 120.1(2)
C19 C18 H18 120.0
C14 C19 H19 119.9
C18 C19 C14 120.2(2)
C18 C19 H19 119.9
C14 C15 H15 119.9
C16 C15 C14 120.1(2)
C16 C15 H15 119.9
O2 C21 C24 109.7(2)
O2 C21 C22 101.4(2)
O2 C21 C23 109.8(2)
C24 C21 C23 113.4(3)
C22 C21 C24 111.6(3)
C22 C21 C23 110.2(3)
C21 C24 H24A 109.5
C21 C24 H24B 109.5
C21 C24 H24C 109.5
H24A C24 H24B 109.5
H24A C24 H24C 109.5
H24B C24 H24C 109.5
C21 C22 H22A 109.5
C21 C22 H22B 109.5
C21 C22 H22C 109.5
H22A C22 H22B 109.5
H22A C22 H22C 109.5
H22B C22 H22C 109.5
C21 C23 H23A 109.5
C21 C23 H23B 109.5
C21 C23 H23C 109.5
H23A C23 H23B 109.5
H23A C23 H23C 109.5
H23B C23 H23C 109.5

loop_
_geom_bond_atom_site_label_1
_geom_bond_atom_site_label_2
_geom_bond_distance
S1 O6 1.4336(17)
S1 O5 1.4337(19)
S1 N2 1.633(2)
S1 C25 1.767(3)
O3 C8 1.202(3)
O2 C20 1.321(3)
O2 C21 1.485(3)
O1 C20 1.204(3)
O4 C13 1.222(3)
N1 C8 1.414(3)
N1 C20 1.412(3)
N1 C1 1.433(3)
N2 C11 1.498(3)
N2 C10 1.487(3)
C8 C7 1.532(3)
C6 C5 1.383(4)
C6 C1 1.398(3)
C6 C7 1.505(3)
C5 H5 0.9300
C5 C4 1.400(4)
C1 C2 1.384(4)
C9 H9A 0.9700
C9 H9B 0.9700
C9 C7 1.548(3)
C9 C10 1.524(3)
C7 C11 1.557(3)
C12 H12A 0.9700
C12 H12B 0.9700
C12 C11 1.530(3)
C12 C13 1.513(3)
C25 H25A 0.9600
C25 H25B 0.9600
C25 H25C 0.9600
C11 H11 0.9800
C3 H3 0.9300
C3 C2 1.395(4)
C3 C4 1.394(4)
C2 H2 0.9300
C17 H17 0.9300
C17 C16 1.389(4)
C17 C18 1.391(4)
C4 H4 0.9300
C10 H10A 0.9700
C10 H10B 0.9700
C14 C13 1.494(3)
C14 C19 1.398(3)
C14 C15 1.395(4)
C16 H16 0.9300
C16 C15 1.388(4)
C18 H18 0.9300
C18 C19 1.391(3)
C19 H19 0.9300
C15 H15 0.9300
C21 C24 1.514(4)
C21 C22 1.510(4)
C21 C23 1.519(4)
C24 H24A 0.9600
C24 H24B 0.9600
C24 H24C 0.9600
C22 H22A 0.9600
C22 H22B 0.9600
C22 H22C 0.9600
C23 H23A 0.9600
C23 H23B 0.9600
C23 H23C 0.9600
